data_4317611
loop_
_publ_author_name
'Alan F. Heyduk'
'David J. Krodel'
'Emily E. Meyer'
'Daniel G. Nocera'

_publ_section_title
;
 A Luminescent Heterometallic Dirhodium-Silver Chain
;
_journal_name_full 'Inorganic Chemistry'
_journal_page_first 634
_journal_page_last 636
_journal_paper_doi 10.1021/ic015562d
_journal_volume 41
_journal_year 2002
_chemical_formula_sum 'C14 H24 Ag0.5 F23 N8 P6.5 Rh2'
_chemical_formula_weight 1202.47
_chemical_name_systematic
; 
 ? 
;
_space_group_IT_number 12
_symmetry_cell_setting monoclinic
_symmetry_space_group_name_Hall '-C 2y'
_symmetry_space_group_name_H-M 'C 1 2/m 1'
_atom_sites_solution_hydrogens geom
_atom_sites_solution_primary direct
_atom_sites_solution_secondary difmap
_audit_creation_method SHELXL-97
_cell_angle_alpha 90.00
_cell_angle_beta 104.904(7)
_cell_angle_gamma 90.00
_cell_formula_units_Z 4
_cell_length_a 13.570(5)
_cell_length_b 20.895(9)
_cell_length_c 13.810(6)
_cell_measurement_temperature 293(2)
_cell_volume 3784(3)
_computing_cell_refinement 'Bruker SMART'
_computing_data_collection 'Bruker SMART'
_computing_data_reduction 'Bruker SHELXTL'
_computing_molecular_graphics 'Bruker SHELXTL'
_computing_publication_material 'Bruker SHELXTL'
_computing_structure_refinement 'SHELXL-97 (Sheldrick, 1997)'
_computing_structure_solution 'SHELXS-97 (Sheldrick, 1990)'
_diffrn_ambient_temperature 293(2)
_diffrn_measured_fraction_theta_full 0.992
_diffrn_measured_fraction_theta_max 0.992
_diffrn_measurement_device_type 'CCD area detector'
_diffrn_measurement_method 'phi and omega scans'
_diffrn_radiation_monochromator graphite
_diffrn_radiation_source 'fine-focus sealed tube'
_diffrn_radiation_type MoK\a
_diffrn_radiation_wavelength 0.71073
_diffrn_reflns_av_R_equivalents 0.0275
_diffrn_reflns_av_sigmaI/netI 0.0264
_diffrn_reflns_limit_h_max 15
_diffrn_reflns_limit_h_min -14
_diffrn_reflns_limit_k_max 23
_diffrn_reflns_limit_k_min -18
_diffrn_reflns_limit_l_max 15
_diffrn_reflns_limit_l_min -10
_diffrn_reflns_number 7662
_diffrn_reflns_theta_full 23.29
_diffrn_reflns_theta_max 23.29
_diffrn_reflns_theta_min 2.48
_exptl_absorpt_coefficient_mu 1.537
_exptl_absorpt_correction_T_max 0.2245
_exptl_absorpt_correction_T_min 0.1822
_exptl_absorpt_correction_type empirical
_exptl_crystal_colour 'red brown'
_exptl_crystal_density_diffrn 2.111
_exptl_crystal_density_method 'not measured'
_exptl_crystal_description parallelipe
_exptl_crystal_F_000 2328
_exptl_crystal_size_max 0.08
_exptl_crystal_size_mid 0.11
_exptl_crystal_size_min 0.13
_refine_diff_density_max 0.645
_refine_diff_density_min -0.681
_refine_diff_density_rms 0.073
_refine_ls_extinction_coef 0.00023(6)
_refine_ls_extinction_expression Fc^*^=kFc[1+0.001xFc^2^\l^3^/sin(2\q)]^-1/4^
_refine_ls_extinction_method SHELXL
_refine_ls_goodness_of_fit_ref 1.011
_refine_ls_hydrogen_treatment mixed
_refine_ls_matrix_type full
_refine_ls_number_parameters 265
_refine_ls_number_reflns 2800
_refine_ls_number_restraints 0
_refine_ls_restrained_S_all 1.011
_refine_ls_R_factor_all 0.0348
_refine_ls_R_factor_gt 0.0262
_refine_ls_shift/su_max 0.345
_refine_ls_shift/su_mean 0.011
_refine_ls_structure_factor_coef Fsqd
_refine_ls_weighting_details 'calc w=1/[\s^2^(Fo^2^)+(0.0462P)^2^+0.0000P] where P=(Fo^2^+2Fc^2^)/3'
_refine_ls_weighting_scheme calc
_refine_ls_wR_factor_gt 0.0664
_refine_ls_wR_factor_ref 0.0690
_reflns_number_gt 2340
_reflns_number_total 2800
_reflns_threshold_expression >2sigma(I)
_cod_data_source_file ic015562d_s2.cif
_cod_data_source_block 99234m
_cod_depositor_comments
;
The following automatic conversions were performed:

'_symmetry_cell_setting' value 'Monoclinic' changed to 'monoclinic'
according to the built-in table from CIF Core dictionary named
'cif_core.dic' version 2.4.1 from 2010-06-29.

Automatic conversion script
Id: cif_fix_values 1646 2011-03-28 12:23:43Z adriana 
;
_cod_original_formula_sum 'C14 H24 Ag0.50 F23 N8 P6.50 Rh2'
_cod_database_code 4317611

loop_
_symmetry_equiv_pos_as_xyz
'x, y, z'
'-x, y, -z'
'x+1/2, y+1/2, z'
'-x+1/2, y+1/2, -z'
'-x, -y, -z'
'x, -y, z'
'-x+1/2, -y+1/2, -z'
'x+1/2, -y+1/2, z'

loop_
_atom_site_label
_atom_site_type_symbol
_atom_site_fract_x
_atom_site_fract_y
_atom_site_fract_z
_atom_site_U_iso_or_equiv
_atom_site_adp_type
_atom_site_occupancy
_atom_site_symmetry_multiplicity
_atom_site_calc_flag
_atom_site_refinement_flags
_atom_site_disorder_assembly
_atom_site_disorder_group
Rh1 Rh 0.32183(3) 0.5000 0.27538(3) 0.02609(14) Uani 1 2 d S . .
Rh2 Rh 0.12818(3) 0.5000 0.10413(3) 0.02641(14) Uani 1 2 d S . .
Ag1 Ag 0.5000 0.5000 0.5000 0.0652(2) Uani 1 4 d S . .
P1 P 0.38177(7) 0.42496(5) 0.19956(7) 0.0318(2) Uani 1 1 d . . .
P2 P 0.19755(7) 0.42488(4) 0.03683(7) 0.0298(2) Uani 1 1 d . . .
N1 N 0.3132(2) 0.39726(14) 0.0907(2) 0.0333(7) Uani 1 1 d . . .
N2 N 0.2706(2) 0.43349(14) 0.3604(2) 0.0322(7) Uani 1 1 d . . .
N3 N 0.0529(2) 0.43270(14) 0.1679(2) 0.0321(7) Uani 1 1 d . . .
N4 N 0.5000 0.6096(3) 0.5000 0.0544(14) Uani 1 2 d S . .
N5 N 0.6200(4) 0.5000 0.3983(4) 0.0558(14) Uani 1 2 d S . .
F1 F 0.40947(18) 0.36242(10) 0.25989(15) 0.0530(6) Uani 1 1 d . . .
F2 F 0.48595(15) 0.43451(11) 0.17423(17) 0.0541(6) Uani 1 1 d . . .
F3 F 0.13515(16) 0.36197(10) 0.01622(16) 0.0438(6) Uani 1 1 d . . .
F4 F 0.20685(16) 0.43421(10) -0.07267(14) 0.0424(5) Uani 1 1 d . . .
C1 C 0.3559(3) 0.34371(19) 0.0413(3) 0.0463(10) Uani 1 1 d . . .
H1A H 0.4230 0.3331 0.0810 0.069 Uiso 1 1 calc R . .
H1B H 0.3595 0.3569 -0.0242 0.069 Uiso 1 1 calc R . .
H1C H 0.3124 0.3069 0.0357 0.069 Uiso 1 1 calc R . .
C2 C 0.2487(3) 0.40049(18) 0.4166(3) 0.0324(9) Uani 1 1 d . . .
C3 C 0.2239(3) 0.35772(19) 0.4891(3) 0.0469(10) Uani 1 1 d . . .
H3A H 0.2215 0.3145 0.4649 0.070 Uiso 1 1 calc R . .
H3B H 0.1586 0.3691 0.4990 0.070 Uiso 1 1 calc R . .
H3C H 0.2750 0.3611 0.5515 0.070 Uiso 1 1 calc R . .
C4 C 0.0116(3) 0.39763(19) 0.2061(3) 0.0346(9) Uani 1 1 d . . .
C5 C -0.0436(3) 0.35356(19) 0.2536(3) 0.0499(11) Uani 1 1 d . . .
H5A H -0.1137 0.3665 0.2398 0.075 Uiso 1 1 calc R . .
H5B H -0.0141 0.3537 0.3246 0.075 Uiso 1 1 calc R . .
H5C H -0.0396 0.3112 0.2278 0.075 Uiso 1 1 calc R . .
C6 C 0.5000 0.6627(3) 0.5000 0.0407(14) Uani 1 2 d S . .
C7 C 0.5000 0.7323(3) 0.5000 0.0538(16) Uani 1 2 d S . .
H7A H 0.4647 0.7476 0.4348 0.081 Uiso 0.50 1 calc PR . .
H7B H 0.5690 0.7476 0.5165 0.081 Uiso 0.50 1 calc PR . .
H7C H 0.4663 0.7476 0.5487 0.081 Uiso 0.50 1 calc PR . .
C8 C 0.6628(5) 0.5000 0.3372(5) 0.0446(14) Uani 1 2 d S . .
C9 C 0.7173(5) 0.5000 0.2593(5) 0.0522(16) Uani 1 2 d S . .
H9A H 0.6835 0.5281 0.2060 0.078 Uiso 0.50 1 calc PR . .
H9B H 0.7184 0.4574 0.2335 0.078 Uiso 0.50 1 calc PR . .
H9C H 0.7859 0.5145 0.2868 0.078 Uiso 0.50 1 calc PR . .
P1A P 0.18800(8) 0.23091(5) 0.24398(7) 0.0363(3) Uani 1 1 d . . .
F1A F 0.29052(18) 0.23320(13) 0.33214(17) 0.0593(7) Uani 1 1 d . . .
F2A F 0.25385(18) 0.23485(12) 0.16386(17) 0.0592(7) Uani 1 1 d . . .
F3A F 0.18213(18) 0.30654(11) 0.24535(19) 0.0590(7) Uani 1 1 d . . .
F4A F 0.08632(19) 0.22849(13) 0.15717(19) 0.0680(7) Uani 1 1 d . . .
F5A F 0.12302(19) 0.22728(13) 0.32530(19) 0.0656(7) Uani 1 1 d . . .
F6A F 0.1960(2) 0.15535(11) 0.2435(2) 0.0780(8) Uani 1 1 d . . .
P2A P 0.0000 0.5000 0.5000 0.0448(5) Uani 1 4 d S . .
F7A F 0.0000 0.42416(19) 0.5000 0.1012(16) Uani 1 2 d S . .
F8A F -0.0164(4) 0.5000 0.3842(3) 0.1202(18) Uani 1 2 d S . .
F9A F 0.1184(3) 0.5000 0.5116(4) 0.0885(14) Uani 1 2 d S . .

loop_
_atom_site_aniso_label
_atom_site_aniso_U_11
_atom_site_aniso_U_22
_atom_site_aniso_U_33
_atom_site_aniso_U_23
_atom_site_aniso_U_13
_atom_site_aniso_U_12
Rh1 0.0307(2) 0.0255(2) 0.0211(2) 0.000 0.00504(16) 0.000
Rh2 0.0255(2) 0.0277(2) 0.0264(2) 0.000 0.00734(17) 0.000
Ag1 0.0625(5) 0.0437(4) 0.1037(6) 0.000 0.0471(4) 0.000
P1 0.0309(5) 0.0342(6) 0.0288(5) -0.0034(4) 0.0048(4) 0.0040(4)
P2 0.0324(5) 0.0302(5) 0.0264(5) -0.0030(4) 0.0068(4) -0.0006(4)
N1 0.0338(17) 0.0384(18) 0.0286(17) -0.0088(13) 0.0094(13) 0.0057(14)
N2 0.0403(19) 0.0293(18) 0.0265(17) -0.0011(14) 0.0078(14) 0.0012(14)
N3 0.0291(17) 0.0315(18) 0.0352(18) 0.0001(14) 0.0075(14) 0.0018(14)
N4 0.046(3) 0.058(4) 0.055(3) 0.000 0.004(2) 0.000
N5 0.056(3) 0.069(4) 0.042(3) 0.000 0.010(3) 0.000
F1 0.0727(17) 0.0426(14) 0.0386(13) 0.0004(10) 0.0048(11) 0.0226(12)
F2 0.0302(13) 0.0679(17) 0.0656(16) -0.0240(12) 0.0148(11) -0.0019(11)
F3 0.0418(13) 0.0360(13) 0.0513(14) -0.0095(10) 0.0078(11) -0.0079(10)
F4 0.0552(14) 0.0468(14) 0.0258(12) -0.0030(9) 0.0117(10) 0.0060(10)
C1 0.049(3) 0.047(2) 0.043(2) -0.0156(19) 0.012(2) 0.012(2)
C2 0.033(2) 0.030(2) 0.033(2) -0.0017(18) 0.0065(17) 0.0025(16)
C3 0.059(3) 0.039(2) 0.048(3) 0.0115(19) 0.023(2) -0.003(2)
C4 0.026(2) 0.038(2) 0.038(2) 0.0028(18) 0.0065(17) 0.0027(17)
C5 0.038(2) 0.050(3) 0.063(3) 0.019(2) 0.015(2) -0.0030(19)
C6 0.030(3) 0.064(4) 0.028(3) 0.000 0.007(2) 0.000
C7 0.050(4) 0.058(4) 0.056(4) 0.000 0.019(3) 0.000
C8 0.045(4) 0.042(4) 0.041(4) 0.000 -0.001(3) 0.000
C9 0.056(4) 0.047(4) 0.057(4) 0.000 0.020(3) 0.000
P1A 0.0390(6) 0.0325(6) 0.0367(6) -0.0030(4) 0.0088(4) 0.0031(4)
F1A 0.0469(14) 0.0797(19) 0.0444(14) 0.0055(12) -0.0008(11) 0.0075(12)
F2A 0.0594(16) 0.0757(18) 0.0477(15) -0.0026(13) 0.0232(12) 0.0048(13)
F3A 0.0685(17) 0.0363(14) 0.0702(17) -0.0030(12) 0.0142(13) 0.0069(11)
F4A 0.0499(16) 0.086(2) 0.0570(16) -0.0095(14) -0.0067(12) -0.0053(14)
F5A 0.0579(16) 0.084(2) 0.0648(17) 0.0094(14) 0.0336(13) 0.0081(14)
F6A 0.088(2) 0.0312(14) 0.119(2) -0.0034(14) 0.0349(18) 0.0023(13)
P2A 0.0370(12) 0.0492(14) 0.0486(14) 0.000 0.0117(10) 0.000
F7A 0.082(3) 0.056(3) 0.178(5) 0.000 0.055(3) 0.000
F8A 0.144(5) 0.160(5) 0.058(3) 0.000 0.029(3) 0.000
F9A 0.044(2) 0.080(3) 0.142(4) 0.000 0.028(2) 0.000

loop_
_atom_type_symbol
_atom_type_description
_atom_type_scat_dispersion_real
_atom_type_scat_dispersion_imag
_atom_type_scat_source
Rh Rh -1.1178 0.9187 'International Tables Vol C Tables 4.2.6.8 and 6.1.1.4'
P P 0.1023 0.0942 'International Tables Vol C Tables 4.2.6.8 and 6.1.1.4'
F F 0.0171 0.0103 'International Tables Vol C Tables 4.2.6.8 and 6.1.1.4'
N N 0.0061 0.0033 'International Tables Vol C Tables 4.2.6.8 and 6.1.1.4'
C C 0.0033 0.0016 'International Tables Vol C Tables 4.2.6.8 and 6.1.1.4'
Ag Ag -0.8971 1.1015 'International Tables Vol C Tables 4.2.6.8 and 6.1.1.4'
H H 0.0000 0.0000 'International Tables Vol C Tables 4.2.6.8 and 6.1.1.4'

loop_
_geom_angle_atom_site_label_1
_geom_angle_atom_site_label_2
_geom_angle_atom_site_label_3
_geom_angle
_geom_angle_site_symmetry_1
_geom_angle_site_symmetry_3
_geom_angle_publ_flag
N2 Rh1 N2 85.25(16) 6_565 . ?
N2 Rh1 P1 90.62(9) 6_565 6_565 ?
N2 Rh1 P1 174.35(8) . 6_565 ?
N2 Rh1 P1 174.35(8) 6_565 . ?
N2 Rh1 P1 90.62(9) . . ?
P1 Rh1 P1 93.23(6) 6_565 . ?
N2 Rh1 Rh2 95.31(8) 6_565 . ?
N2 Rh1 Rh2 95.31(8) . . ?
P1 Rh1 Rh2 88.90(4) 6_565 . ?
P1 Rh1 Rh2 88.90(4) . . ?
N2 Rh1 Ag1 75.21(8) 6_565 . ?
N2 Rh1 Ag1 75.21(8) . . ?
P1 Rh1 Ag1 100.02(3) 6_565 . ?
P1 Rh1 Ag1 100.02(3) . . ?
Rh2 Rh1 Ag1 166.921(15) . . ?
N3 Rh2 N3 85.89(16) . 6_565 ?
N3 Rh2 P2 175.75(8) . 6_565 ?
N3 Rh2 P2 90.39(9) 6_565 6_565 ?
N3 Rh2 P2 90.39(9) . . ?
N3 Rh2 P2 175.75(8) 6_565 . ?
P2 Rh2 P2 93.25(6) 6_565 . ?
N3 Rh2 Rh1 95.26(8) . . ?
N3 Rh2 Rh1 95.26(8) 6_565 . ?
P2 Rh2 Rh1 87.12(4) 6_565 . ?
P2 Rh2 Rh1 87.12(4) . . ?
N4 Ag1 N4 180.000(1) 5_666 . ?
N4 Ag1 N5 90.0 5_666 . ?
N4 Ag1 N5 90.000(1) . . ?
N4 Ag1 N5 90.000(1) 5_666 5_666 ?
N4 Ag1 N5 90.0 . 5_666 ?
N5 Ag1 N5 180.000(1) . 5_666 ?
N4 Ag1 Rh1 90.0 5_666 . ?
N4 Ag1 Rh1 90.0 . . ?
N5 Ag1 Rh1 84.10(12) . . ?
N5 Ag1 Rh1 95.90(12) 5_666 . ?
F1 P1 F2 96.94(14) . . ?
F1 P1 N1 101.31(14) . . ?
F2 P1 N1 99.88(14) . . ?
F1 P1 Rh1 115.04(10) . . ?
F2 P1 Rh1 119.63(10) . . ?
N1 P1 Rh1 120.06(11) . . ?
F3 P2 F4 96.00(12) . . ?
F3 P2 N1 101.35(14) . . ?
F4 P2 N1 100.07(13) . . ?
F3 P2 Rh2 114.67(10) . . ?
F4 P2 Rh2 118.60(9) . . ?
N1 P2 Rh2 121.80(11) . . ?
C1 N1 P1 118.7(2) . . ?
C1 N1 P2 119.1(2) . . ?
P1 N1 P2 122.11(17) . . ?
C2 N2 Rh1 172.1(3) . . ?
C4 N3 Rh2 177.0(3) . . ?
C6 N4 Ag1 180.000(1) . . ?
C8 N5 Ag1 168.6(5) . . ?
N2 C2 C3 178.3(4) . . ?
N3 C4 C5 178.5(4) . . ?
N4 C6 C7 180.000(2) . . ?
N5 C8 C9 180.0(6) . . ?
F4A P1A F3A 90.24(14) . . ?
F4A P1A F6A 90.71(16) . . ?
F3A P1A F6A 178.98(17) . . ?
F4A P1A F2A 90.63(15) . . ?
F3A P1A F2A 89.75(14) . . ?
F6A P1A F2A 89.86(15) . . ?
F4A P1A F1A 179.71(18) . . ?
F3A P1A F1A 89.87(14) . . ?
F6A P1A F1A 89.19(15) . . ?
F2A P1A F1A 89.64(14) . . ?
F4A P1A F5A 89.98(15) . . ?
F3A P1A F5A 90.02(14) . . ?
F6A P1A F5A 90.36(16) . . ?
F2A P1A F5A 179.35(16) . . ?
F1A P1A F5A 89.75(14) . . ?
F8A P2A F8A 180.000(1) 5_566 . ?
F8A P2A F9A 91.3(3) 5_566 . ?
F8A P2A F9A 88.7(3) . . ?
F8A P2A F9A 88.7(3) 5_566 5_566 ?
F8A P2A F9A 91.3(3) . 5_566 ?
F9A P2A F9A 180.0 . 5_566 ?
F8A P2A F7A 90.000(1) 5_566 5_566 ?
F8A P2A F7A 90.000(1) . 5_566 ?
F9A P2A F7A 90.000(1) . 5_566 ?
F9A P2A F7A 90.000(1) 5_566 5_566 ?
F8A P2A F7A 90.000(1) 5_566 . ?
F8A P2A F7A 90.000(1) . . ?
F9A P2A F7A 90.0 . . ?
F9A P2A F7A 90.000(1) 5_566 . ?
F7A P2A F7A 180.0 5_566 . ?

loop_
_geom_bond_atom_site_label_1
_geom_bond_atom_site_label_2
_geom_bond_distance
_geom_bond_site_symmetry_2
_geom_bond_publ_flag
Rh1 N2 2.052(3) 6_565 ?
Rh1 N2 2.052(3) . ?
Rh1 P1 2.1575(11) 6_565 ?
Rh1 P1 2.1575(11) . ?
Rh1 Rh2 3.0498(10) . ?
Rh1 Ag1 3.4074(11) . ?
Rh2 N3 2.064(3) . ?
Rh2 N3 2.064(3) 6_565 ?
Rh2 P2 2.1596(11) 6_565 ?
Rh2 P2 2.1596(11) . ?
Ag1 N4 2.290(6) 5_666 ?
Ag1 N4 2.290(6) . ?
Ag1 N5 2.409(6) . ?
Ag1 N5 2.409(6) 5_666 ?
P1 F1 1.543(2) . ?
P1 F2 1.554(2) . ?
P1 N1 1.655(3) . ?
P2 F3 1.550(2) . ?
P2 F4 1.562(2) . ?
P2 N1 1.659(3) . ?
N1 C1 1.501(4) . ?
N2 C2 1.134(4) . ?
N3 C4 1.132(4) . ?
N4 C6 1.110(7) . ?
N5 C8 1.141(7) . ?
C2 C3 1.445(5) . ?
C4 C5 1.446(5) . ?
C6 C7 1.455(9) . ?
C8 C9 1.454(9) . ?
P1A F4A 1.579(2) . ?
P1A F3A 1.583(3) . ?
P1A F6A 1.583(3) . ?
P1A F2A 1.593(3) . ?
P1A F1A 1.596(2) . ?
P1A F5A 1.598(3) . ?
P2A F8A 1.557(5) 5_566 ?
P2A F8A 1.557(5) . ?
P2A F9A 1.573(4) . ?
P2A F9A 1.573(4) 5_566 ?
P2A F7A 1.585(4) 5_566 ?
P2A F7A 1.585(4) . ?
